data_4105470
loop_
_publ_author_name
'Mikinao Ito'
'Daisuke Hashizume'
'Takeo Fukunaga'
'Tsukasa Matsuo'
'Kohei Tamao'

_publ_section_title
;
 Isolated Monomeric and Dimeric Mixed Diorganocuprates Based on the
 Size-Controllable Bulky "Rind" Ligands
;
_journal_name_full 'Journal of the American Chemical Society'
_journal_page_first 18024
_journal_page_last 18025
_journal_paper_doi 10.1021/ja9071964
_journal_volume 131
_journal_year 2009
_chemical_formula_moiety 'C66 H108 Cu4 Si2'
_chemical_formula_sum 'C66 H108 Cu4 Si2'
_chemical_formula_weight 1211.9
_chemical_name_systematic
; 
 ? 
;
_space_group_IT_number 2
_symmetry_cell_setting triclinic
_symmetry_space_group_name_Hall '-P 1'
_symmetry_space_group_name_H-M 'P -1'
_atom_sites_solution_hydrogens geom
_atom_sites_solution_primary direct
_atom_sites_solution_secondary difmap
_audit_creation_method SHELXL-97
_cell_angle_alpha 83.017(7)
_cell_angle_beta 73.241(6)
_cell_angle_gamma 70.010(6)
_cell_formula_units_Z 1
_cell_length_a 10.5552(18)
_cell_length_b 11.339(2)
_cell_length_c 15.234(3)
_cell_measurement_reflns_used 5154
_cell_measurement_temperature 100
_cell_measurement_theta_max 27.5
_cell_measurement_theta_min 2.1
_cell_volume 1640.1(5)
_computing_cell_refinement CrystalClear
_computing_data_collection CrystalClear
_computing_data_reduction CrystalStructure
_computing_publication_material 'SHELXL-97 (Sheldrick, 2008)'
_computing_structure_refinement 'SHELXL-97 (Sheldrick, 2008)'
_computing_structure_solution SIR97
_diffrn_ambient_temperature 100
_diffrn_detector_area_resol_mean 7.31
_diffrn_measured_fraction_theta_full 0.995
_diffrn_measured_fraction_theta_max 0.995
_diffrn_measurement_device_type 'Rigaku Saturn'
_diffrn_measurement_method \w-scan
_diffrn_radiation_monochromator graphite
_diffrn_radiation_source 'Rotating anode'
_diffrn_radiation_type MoK\a
_diffrn_radiation_wavelength 0.71073
_diffrn_reflns_av_R_equivalents 0.0451
_diffrn_reflns_av_sigmaI/netI 0.0427
_diffrn_reflns_limit_h_max 13
_diffrn_reflns_limit_h_min -13
_diffrn_reflns_limit_k_max 13
_diffrn_reflns_limit_k_min -14
_diffrn_reflns_limit_l_max 19
_diffrn_reflns_limit_l_min -19
_diffrn_reflns_number 20400
_diffrn_reflns_theta_full 27.46
_diffrn_reflns_theta_max 27.46
_diffrn_reflns_theta_min 2.79
_diffrn_standards_number 0
_exptl_absorpt_coefficient_mu 1.352
_exptl_absorpt_correction_T_max 0.935
_exptl_absorpt_correction_T_min 0.864
_exptl_absorpt_correction_type multi-scan
_exptl_absorpt_process_details 'Jacobson, R. (1998) Private communication'
_exptl_crystal_colour colourless
_exptl_crystal_density_diffrn 1.227
_exptl_crystal_description block
_exptl_crystal_F_000 648
_exptl_crystal_size_max 0.15
_exptl_crystal_size_mid 0.05
_exptl_crystal_size_min 0.05
_refine_diff_density_max 0.875
_refine_diff_density_min -0.460
_refine_diff_density_rms 0.075
_refine_ls_extinction_method none
_refine_ls_goodness_of_fit_ref 1.047
_refine_ls_hydrogen_treatment constr
_refine_ls_matrix_type full
_refine_ls_number_parameters 347
_refine_ls_number_reflns 7478
_refine_ls_number_restraints 0
_refine_ls_restrained_S_all 1.047
_refine_ls_R_factor_all 0.0428
_refine_ls_R_factor_gt 0.0331
_refine_ls_shift/su_max 0.001
_refine_ls_shift/su_mean 0.000
_refine_ls_structure_factor_coef Fsqd
_refine_ls_weighting_details 'calc w=1/[\s^2^(Fo^2^)+(0.0496P)^2^] where P=(Fo^2^+2Fc^2^)/3'
_refine_ls_weighting_scheme calc
_refine_ls_wR_factor_gt 0.0816
_refine_ls_wR_factor_ref 0.0872
_reflns_number_gt 6024
_reflns_number_total 7478
_reflns_threshold_expression I>2\s(I)
_cod_data_source_file ja9071964_si_002_4.cif
_cod_data_source_block Eind2Cu4(CCSiMe3)2
_cod_database_code 4105470

loop_
_symmetry_equiv_pos_as_xyz
'x, y, z'
'-x, -y, -z'

loop_
_atom_site_label
_atom_site_type_symbol
_atom_site_fract_x
_atom_site_fract_y
_atom_site_fract_z
_atom_site_U_iso_or_equiv
_atom_site_adp_type
_atom_site_occupancy
_atom_site_symmetry_multiplicity
_atom_site_calc_flag
_atom_site_refinement_flags
Cu1 Cu 0.62944(2) 0.50541(2) 0.379107(15) 0.01647(7) Uani 1 1 d .
Cu2 Cu 0.53950(2) 0.33948(2) 0.463552(14) 0.01557(7) Uani 1 1 d .
Si1 Si 0.22492(5) 0.28071(5) 0.76441(4) 0.01855(12) Uani 1 1 d .
C1 C 0.67384(18) 0.33047(16) 0.34144(12) 0.0138(3) Uani 1 1 d .
C2 C 0.81751(18) 0.26349(16) 0.33338(12) 0.0130(3) Uani 1 1 d .
C3 C 0.90773(18) 0.20310(16) 0.25275(12) 0.0137(3) Uani 1 1 d .
C4 C 0.85698(18) 0.20192(17) 0.17794(12) 0.0154(4) Uani 1 1 d .
H4 H 0.9178 0.1605 0.1235 0.019 Uiso 1 1 calc R
C5 C 0.71575(18) 0.26251(16) 0.18447(11) 0.0137(3) Uani 1 1 d .
C6 C 0.62606(18) 0.32648(16) 0.26336(12) 0.0133(3) Uani 1 1 d .
C7 C 0.89407(18) 0.23540(17) 0.40959(12) 0.0152(4) Uani 1 1 d .
C8 C 1.04187(19) 0.14672(18) 0.36229(12) 0.0192(4) Uani 1 1 d .
H8A H 1.1143 0.1764 0.3726 0.023 Uiso 1 1 calc R
H8B H 1.0546 0.0608 0.3891 0.023 Uiso 1 1 calc R
C9 C 1.05811(18) 0.14485(17) 0.25848(12) 0.0151(4) Uani 1 1 d .
C10 C 0.8208(2) 0.16665(18) 0.49242(12) 0.0190(4) Uani 1 1 d .
H10A H 0.8821 0.1350 0.5344 0.023 Uiso 1 1 calc R
H10B H 0.7334 0.2286 0.5262 0.023 Uiso 1 1 calc R
C11 C 0.7848(2) 0.05689(19) 0.46875(15) 0.0271(5) Uani 1 1 d .
H11A H 0.7205 0.0873 0.4296 0.041 Uiso 1 1 calc R
H11B H 0.7404 0.0191 0.5253 0.041 Uiso 1 1 calc R
H11C H 0.8705 -0.0061 0.4362 0.041 Uiso 1 1 calc R
C12 C 0.9014(2) 0.35495(18) 0.44367(13) 0.0212(4) Uani 1 1 d .
H12A H 0.9452 0.4001 0.3903 0.025 Uiso 1 1 calc R
H12B H 0.8049 0.4105 0.4696 0.025 Uiso 1 1 calc R
C13 C 0.9829(2) 0.3322(2) 0.51623(15) 0.0295(5) Uani 1 1 d .
H13A H 0.9378 0.2915 0.5708 0.044 Uiso 1 1 calc R
H13B H 0.9839 0.4126 0.5328 0.044 Uiso 1 1 calc R
H13C H 1.0791 0.2779 0.4913 0.044 Uiso 1 1 calc R
C14 C 1.12577(19) 0.01052(17) 0.22223(14) 0.0198(4) Uani 1 1 d .
H14A H 1.0679 -0.0413 0.2567 0.024 Uiso 1 1 calc R
H14B H 1.1260 0.0129 0.1570 0.024 Uiso 1 1 calc R
C15 C 1.2756(2) -0.05225(19) 0.23019(14) 0.0254(4) Uani 1 1 d .
H15A H 1.3373 -0.0107 0.1874 0.038 Uiso 1 1 calc R
H15B H 1.3069 -0.1411 0.2153 0.038 Uiso 1 1 calc R
H15C H 1.2786 -0.0451 0.2930 0.038 Uiso 1 1 calc R
C16 C 1.14463(19) 0.23124(18) 0.20714(13) 0.0189(4) Uani 1 1 d .
H16A H 1.0992 0.3152 0.2346 0.023 Uiso 1 1 calc R
H16B H 1.2386 0.1969 0.2182 0.023 Uiso 1 1 calc R
C17 C 1.1628(2) 0.2478(2) 0.10369(13) 0.0249(4) Uani 1 1 d .
H17A H 1.2064 0.1655 0.0753 0.037 Uiso 1 1 calc R
H17B H 1.2224 0.3002 0.0779 0.037 Uiso 1 1 calc R
H17C H 1.0711 0.2884 0.0915 0.037 Uiso 1 1 calc R
C18 C 0.47518(18) 0.37903(17) 0.25498(12) 0.0146(4) Uani 1 1 d .
C19 C 0.48834(18) 0.34074(17) 0.15697(12) 0.0165(4) Uani 1 1 d .
H19A H 0.4278 0.2891 0.1610 0.020 Uiso 1 1 calc R
H19B H 0.4570 0.4169 0.1192 0.020 Uiso 1 1 calc R
C20 C 0.64299(18) 0.26479(17) 0.11110(12) 0.0156(4) Uani 1 1 d .
C21 C 0.37776(19) 0.32001(18) 0.32931(13) 0.0200(4) Uani 1 1 d .
H21A H 0.3615 0.3564 0.3890 0.024 Uiso 1 1 calc R
H21B H 0.2864 0.3449 0.3148 0.024 Uiso 1 1 calc R
C22 C 0.4305(2) 0.17695(19) 0.34014(14) 0.0269(5) Uani 1 1 d .
H22A H 0.4395 0.1391 0.2832 0.040 Uiso 1 1 calc R
H22B H 0.3640 0.1497 0.3907 0.040 Uiso 1 1 calc R
H22C H 0.5219 0.1504 0.3534 0.040 Uiso 1 1 calc R
C23 C 0.4160(2) 0.52315(17) 0.26408(13) 0.0199(4) Uani 1 1 d .
H23A H 0.4143 0.5438 0.3258 0.024 Uiso 1 1 calc R
H23B H 0.4807 0.5606 0.2186 0.024 Uiso 1 1 calc R
C24 C 0.2692(2) 0.58463(19) 0.25029(15) 0.0274(5) Uani 1 1 d .
H24A H 0.2687 0.5638 0.1898 0.041 Uiso 1 1 calc R
H24B H 0.2424 0.6759 0.2542 0.041 Uiso 1 1 calc R
H24C H 0.2025 0.5535 0.2980 0.041 Uiso 1 1 calc R
C25 C 0.6608(2) 0.12894(18) 0.09150(13) 0.0215(4) Uani 1 1 d .
H25A H 0.7618 0.0831 0.0686 0.026 Uiso 1 1 calc R
H25B H 0.6255 0.0875 0.1500 0.026 Uiso 1 1 calc R
C26 C 0.5864(2) 0.1163(2) 0.02225(15) 0.0300(5) Uani 1 1 d .
H26A H 0.4872 0.1661 0.0418 0.045 Uiso 1 1 calc R
H26B H 0.5955 0.0279 0.0188 0.045 Uiso 1 1 calc R
H26C H 0.6289 0.1468 -0.0383 0.045 Uiso 1 1 calc R
C27 C 0.7053(2) 0.32832(19) 0.02107(13) 0.0221(4) Uani 1 1 d .
H27A H 0.8008 0.2725 -0.0069 0.026 Uiso 1 1 calc R
H27B H 0.6483 0.3364 -0.0221 0.026 Uiso 1 1 calc R
C28 C 0.7130(2) 0.4573(2) 0.03162(15) 0.0301(5) Uani 1 1 d .
H28A H 0.6188 0.5144 0.0577 0.045 Uiso 1 1 calc R
H28B H 0.7531 0.4903 -0.0286 0.045 Uiso 1 1 calc R
H28C H 0.7720 0.4504 0.0725 0.045 Uiso 1 1 calc R
C29 C 0.4171(2) 0.32043(17) 0.57725(12) 0.0173(4) Uani 1 1 d .
C30 C 0.3362(2) 0.31681(17) 0.65373(13) 0.0193(4) Uani 1 1 d .
C31 C 0.3345(2) 0.2191(2) 0.84615(14) 0.0288(5) Uani 1 1 d .
H31A H 0.4136 0.1456 0.8204 0.043 Uiso 1 1 calc R
H31B H 0.2783 0.1949 0.9043 0.043 Uiso 1 1 calc R
H31C H 0.3695 0.2842 0.8570 0.043 Uiso 1 1 calc R
C32 C 0.0812(2) 0.4272(2) 0.80807(16) 0.0360(5) Uani 1 1 d .
H32A H 0.1205 0.4942 0.8072 0.054 Uiso 1 1 calc R
H32B H 0.0306 0.4122 0.8710 0.054 Uiso 1 1 calc R
H32C H 0.0166 0.4523 0.7690 0.054 Uiso 1 1 calc R
C33 C 0.1517(3) 0.1614(2) 0.74454(17) 0.0391(6) Uani 1 1 d .
H33A H 0.0966 0.1950 0.6999 0.059 Uiso 1 1 calc R
H33B H 0.0917 0.1412 0.8025 0.059 Uiso 1 1 calc R
H33C H 0.2283 0.0852 0.7208 0.059 Uiso 1 1 calc R

loop_
_atom_site_aniso_label
_atom_site_aniso_U_11
_atom_site_aniso_U_22
_atom_site_aniso_U_33
_atom_site_aniso_U_23
_atom_site_aniso_U_13
_atom_site_aniso_U_12
Cu1 0.01768(12) 0.01552(12) 0.01790(12) 0.00033(9) -0.00591(9) -0.00670(9)
Cu2 0.01593(12) 0.01755(13) 0.01307(12) -0.00027(8) -0.00220(9) -0.00658(9)
Si1 0.0169(3) 0.0212(3) 0.0169(3) 0.0024(2) -0.0022(2) -0.0083(2)
C1 0.0140(8) 0.0138(9) 0.0143(9) 0.0001(7) -0.0039(7) -0.0052(7)
C2 0.0153(8) 0.0129(8) 0.0142(8) 0.0035(6) -0.0070(7) -0.0076(7)
C3 0.0116(8) 0.0144(9) 0.0171(9) 0.0029(7) -0.0063(7) -0.0059(7)
C4 0.0141(8) 0.0187(9) 0.0133(9) -0.0019(7) -0.0027(7) -0.0052(7)
C5 0.0151(8) 0.0153(9) 0.0131(8) 0.0017(7) -0.0059(7) -0.0068(7)
C6 0.0120(8) 0.0138(9) 0.0160(9) 0.0023(7) -0.0054(7) -0.0058(7)
C7 0.0152(9) 0.0175(9) 0.0153(9) 0.0021(7) -0.0080(7) -0.0060(7)
C8 0.0163(9) 0.0253(10) 0.0172(9) 0.0018(7) -0.0083(7) -0.0058(8)
C9 0.0116(8) 0.0181(9) 0.0170(9) -0.0007(7) -0.0057(7) -0.0050(7)
C10 0.0180(9) 0.0236(10) 0.0167(9) 0.0064(7) -0.0082(7) -0.0078(8)
C11 0.0290(11) 0.0263(11) 0.0338(12) 0.0133(9) -0.0185(9) -0.0149(9)
C12 0.0261(10) 0.0201(10) 0.0232(10) 0.0004(8) -0.0129(8) -0.0095(8)
C13 0.0358(12) 0.0297(12) 0.0315(12) -0.0024(9) -0.0210(10) -0.0108(10)
C14 0.0153(9) 0.0176(10) 0.0264(10) -0.0011(8) -0.0070(8) -0.0035(8)
C15 0.0183(10) 0.0229(11) 0.0315(11) -0.0028(8) -0.0078(8) -0.0007(8)
C16 0.0143(9) 0.0196(10) 0.0237(10) 0.0011(8) -0.0058(7) -0.0065(8)
C17 0.0208(10) 0.0284(11) 0.0244(11) 0.0033(8) -0.0031(8) -0.0103(9)
C18 0.0125(8) 0.0176(9) 0.0148(9) 0.0004(7) -0.0057(7) -0.0047(7)
C19 0.0132(8) 0.0213(10) 0.0166(9) -0.0001(7) -0.0072(7) -0.0050(7)
C20 0.0132(8) 0.0206(9) 0.0144(9) 0.0000(7) -0.0060(7) -0.0053(7)
C21 0.0142(9) 0.0301(11) 0.0185(9) 0.0025(8) -0.0052(7) -0.0110(8)
C22 0.0242(10) 0.0316(12) 0.0328(12) 0.0101(9) -0.0134(9) -0.0177(9)
C23 0.0182(9) 0.0189(10) 0.0231(10) -0.0013(7) -0.0088(8) -0.0036(8)
C24 0.0205(10) 0.0252(11) 0.0329(12) -0.0030(9) -0.0119(9) 0.0020(9)
C25 0.0229(10) 0.0213(10) 0.0235(10) -0.0050(8) -0.0105(8) -0.0062(8)
C26 0.0287(11) 0.0340(12) 0.0343(12) -0.0120(9) -0.0165(9) -0.0082(10)
C27 0.0199(10) 0.0319(11) 0.0157(9) 0.0024(8) -0.0070(7) -0.0092(8)
C28 0.0348(12) 0.0359(13) 0.0259(11) 0.0108(9) -0.0118(9) -0.0200(10)
C29 0.0204(9) 0.0146(9) 0.0184(9) -0.0011(7) -0.0069(7) -0.0058(7)
C30 0.0206(9) 0.0164(9) 0.0221(10) -0.0017(7) -0.0066(8) -0.0063(8)
C31 0.0284(11) 0.0322(12) 0.0243(11) 0.0042(9) -0.0066(9) -0.0096(10)
C32 0.0241(11) 0.0362(13) 0.0339(13) 0.0028(10) 0.0022(9) -0.0019(10)
C33 0.0491(15) 0.0453(15) 0.0382(14) 0.0107(11) -0.0176(12) -0.0332(13)

loop_
_atom_type_symbol
_atom_type_description
_atom_type_scat_dispersion_real
_atom_type_scat_dispersion_imag
_atom_type_scat_source
C C 0.0033 0.0016 'International Tables Vol C Tables 4.2.6.8 and 6.1.1.4'
H H 0.0000 0.0000 'International Tables Vol C Tables 4.2.6.8 and 6.1.1.4'
Cu Cu 0.3201 1.2651 'International Tables Vol C Tables 4.2.6.8 and 6.1.1.4'
Si Si 0.0817 0.0704 'International Tables Vol C Tables 4.2.6.8 and 6.1.1.4'

loop_
_geom_angle_atom_site_label_1
_geom_angle_atom_site_label_2
_geom_angle_atom_site_label_3
_geom_angle
_geom_angle_site_symmetry_1
_geom_angle_site_symmetry_3
C1 Cu1 C29 177.57(7) . 2_666
C1 Cu1 C30 147.75(7) . 2_666
C29 Cu1 C30 34.41(7) 2_666 2_666
C1 Cu1 Cu2 51.51(5) . .
C29 Cu1 Cu2 126.33(5) 2_666 .
C30 Cu1 Cu2 160.73(5) 2_666 .
C1 Cu1 Cu2 137.86(5) . 2_666
C29 Cu1 Cu2 39.97(5) 2_666 2_666
C30 Cu1 Cu2 74.38(5) 2_666 2_666
Cu2 Cu1 Cu2 86.359(16) . 2_666
C29 Cu2 C1 170.73(8) . .
C29 Cu2 Cu1 137.16(6) . .
C1 Cu2 Cu1 52.09(5) . .
C29 Cu2 Cu1 43.52(6) . 2_666
C1 Cu2 Cu1 145.72(5) . 2_666
Cu1 Cu2 Cu1 93.642(16) . 2_666
C30 Si1 C31 108.41(9) . .
C30 Si1 C32 108.90(9) . .
C31 Si1 C32 110.26(11) . .
C30 Si1 C33 108.07(10) . .
C31 Si1 C33 110.91(10) . .
C32 Si1 C33 110.23(12) . .
C2 C1 C6 115.30(15) . .
C2 C1 Cu2 118.60(12) . .
C6 C1 Cu2 117.53(13) . .
C2 C1 Cu1 109.66(12) . .
C6 C1 Cu1 112.34(12) . .
Cu2 C1 Cu1 76.39(6) . .
C3 C2 C1 122.30(16) . .
C3 C2 C7 110.22(15) . .
C1 C2 C7 127.26(16) . .
C4 C3 C2 120.50(16) . .
C4 C3 C9 126.80(16) . .
C2 C3 C9 112.70(15) . .
C5 C4 C3 118.84(16) . .
C5 C4 H4 120.6 . .
C3 C4 H4 120.6 . .
C4 C5 C6 121.05(16) . .
C4 C5 C20 125.31(16) . .
C6 C5 C20 113.63(15) . .
C5 C6 C1 121.92(16) . .
C5 C6 C18 110.67(15) . .
C1 C6 C18 127.25(15) . .
C2 C7 C12 112.70(14) . .
C2 C7 C10 110.37(14) . .
C12 C7 C10 108.75(15) . .
C2 C7 C8 102.94(14) . .
C12 C7 C8 111.64(15) . .
C10 C7 C8 110.35(15) . .
C9 C8 C7 109.63(14) . .
C9 C8 H8A 109.7 . .
C7 C8 H8A 109.7 . .
C9 C8 H8B 109.7 . .
C7 C8 H8B 109.7 . .
H8A C8 H8B 108.2 . .
C3 C9 C14 112.54(15) . .
C3 C9 C8 102.17(14) . .
C14 C9 C8 111.62(15) . .
C3 C9 C16 109.72(14) . .
C14 C9 C16 111.36(15) . .
C8 C9 C16 109.02(15) . .
C11 C10 C7 115.61(16) . .
C11 C10 H10A 108.4 . .
C7 C10 H10A 108.4 . .
C11 C10 H10B 108.4 . .
C7 C10 H10B 108.4 . .
H10A C10 H10B 107.4 . .
C10 C11 H11A 109.5 . .
C10 C11 H11B 109.5 . .
H11A C11 H11B 109.5 . .
C10 C11 H11C 109.5 . .
H11A C11 H11C 109.5 . .
H11B C11 H11C 109.5 . .
C13 C12 C7 115.04(16) . .
C13 C12 H12A 108.5 . .
C7 C12 H12A 108.5 . .
C13 C12 H12B 108.5 . .
C7 C12 H12B 108.5 . .
H12A C12 H12B 107.5 . .
C12 C13 H13A 109.5 . .
C12 C13 H13B 109.5 . .
H13A C13 H13B 109.5 . .
C12 C13 H13C 109.5 . .
H13A C13 H13C 109.5 . .
H13B C13 H13C 109.5 . .
C15 C14 C9 113.73(16) . .
C15 C14 H14A 108.8 . .
C9 C14 H14A 108.8 . .
C15 C14 H14B 108.8 . .
C9 C14 H14B 108.8 . .
H14A C14 H14B 107.7 . .
C14 C15 H15A 109.5 . .
C14 C15 H15B 109.5 . .
H15A C15 H15B 109.5 . .
C14 C15 H15C 109.5 . .
H15A C15 H15C 109.5 . .
H15B C15 H15C 109.5 . .
C17 C16 C9 116.24(15) . .
C17 C16 H16A 108.2 . .
C9 C16 H16A 108.2 . .
C17 C16 H16B 108.2 . .
C9 C16 H16B 108.2 . .
H16A C16 H16B 107.4 . .
C16 C17 H17A 109.5 . .
C16 C17 H17B 109.5 . .
H17A C17 H17B 109.5 . .
C16 C17 H17C 109.5 . .
H17A C17 H17C 109.5 . .
H17B C17 H17C 109.5 . .
C6 C18 C23 111.71(15) . .
C6 C18 C21 111.17(14) . .
C23 C18 C21 108.44(15) . .
C6 C18 C19 103.38(14) . .
C23 C18 C19 110.97(14) . .
C21 C18 C19 111.15(15) . .
C20 C19 C18 109.82(14) . .
C20 C19 H19A 109.7 . .
C18 C19 H19A 109.7 . .
C20 C19 H19B 109.7 . .
C18 C19 H19B 109.7 . .
H19A C19 H19B 108.2 . .
C5 C20 C25 109.15(14) . .
C5 C20 C27 111.22(15) . .
C25 C20 C27 109.00(15) . .
C5 C20 C19 102.46(14) . .
C25 C20 C19 112.30(15) . .
C27 C20 C19 112.57(15) . .
C22 C21 C18 115.99(16) . .
C22 C21 H21A 108.3 . .
C18 C21 H21A 108.3 . .
C22 C21 H21B 108.3 . .
C18 C21 H21B 108.3 . .
H21A C21 H21B 107.4 . .
C21 C22 H22A 109.5 . .
C21 C22 H22B 109.5 . .
H22A C22 H22B 109.5 . .
C21 C22 H22C 109.5 . .
H22A C22 H22C 109.5 . .
H22B C22 H22C 109.5 . .
C24 C23 C18 115.24(16) . .
C24 C23 H23A 108.5 . .
C18 C23 H23A 108.5 . .
C24 C23 H23B 108.5 . .
C18 C23 H23B 108.5 . .
H23A C23 H23B 107.5 . .
C23 C24 H24A 109.5 . .
C23 C24 H24B 109.5 . .
H24A C24 H24B 109.5 . .
C23 C24 H24C 109.5 . .
H24A C24 H24C 109.5 . .
H24B C24 H24C 109.5 . .
C26 C25 C20 115.23(16) . .
C26 C25 H25A 108.5 . .
C20 C25 H25A 108.5 . .
C26 C25 H25B 108.5 . .
C20 C25 H25B 108.5 . .
H25A C25 H25B 107.5 . .
C25 C26 H26A 109.5 . .
C25 C26 H26B 109.5 . .
H26A C26 H26B 109.5 . .
C25 C26 H26C 109.5 . .
H26A C26 H26C 109.5 . .
H26B C26 H26C 109.5 . .
C28 C27 C20 115.22(17) . .
C28 C27 H27A 108.5 . .
C20 C27 H27A 108.5 . .
C28 C27 H27B 108.5 . .
C20 C27 H27B 108.5 . .
H27A C27 H27B 107.5 . .
C27 C28 H28A 109.5 . .
C27 C28 H28B 109.5 . .
H28A C28 H28B 109.5 . .
C27 C28 H28C 109.5 . .
H28A C28 H28C 109.5 . .
H28B C28 H28C 109.5 . .
C30 C29 Cu2 175.09(17) . .
C30 C29 Cu1 78.61(13) . 2_666
Cu2 C29 Cu1 96.52(8) . 2_666
C29 C30 Si1 169.61(17) . .
C29 C30 Cu1 66.98(12) . 2_666
Si1 C30 Cu1 123.27(10) . 2_666
Si1 C31 H31A 109.5 . .
Si1 C31 H31B 109.5 . .
H31A C31 H31B 109.5 . .
Si1 C31 H31C 109.5 . .
H31A C31 H31C 109.5 . .
H31B C31 H31C 109.5 . .
Si1 C32 H32A 109.5 . .
Si1 C32 H32B 109.5 . .
H32A C32 H32B 109.5 . .
Si1 C32 H32C 109.5 . .
H32A C32 H32C 109.5 . .
H32B C32 H32C 109.5 . .
Si1 C33 H33A 109.5 . .
Si1 C33 H33B 109.5 . .
H33A C33 H33B 109.5 . .
Si1 C33 H33C 109.5 . .
H33A C33 H33C 109.5 . .
H33B C33 H33C 109.5 . .

loop_
_geom_bond_atom_site_label_1
_geom_bond_atom_site_label_2
_geom_bond_distance
_geom_bond_site_symmetry_2
Cu1 C1 1.9925(18) .
Cu1 C29 2.0127(18) 2_666
Cu1 C30 2.1438(19) 2_666
Cu1 Cu2 2.4545(4) .
Cu1 Cu2 2.9041(5) 2_666
Cu2 C29 1.8776(19) .
Cu2 C1 1.9767(18) .
Cu2 Cu1 2.9042(5) 2_666
Si1 C30 1.846(2) .
Si1 C31 1.856(2) .
Si1 C32 1.862(2) .
Si1 C33 1.862(2) .
C1 C2 1.421(2) .
C1 C6 1.430(2) .
C2 C3 1.403(2) .
C2 C7 1.542(2) .
C3 C4 1.395(2) .
C3 C9 1.521(2) .
C4 C5 1.391(2) .
C4 H4 0.9500 .
C5 C6 1.398(2) .
C5 C20 1.521(2) .
C6 C18 1.535(2) .
C7 C12 1.543(3) .
C7 C10 1.552(2) .
C7 C8 1.555(2) .
C8 C9 1.543(2) .
C8 H8A 0.9900 .
C8 H8B 0.9900 .
C9 C14 1.539(3) .
C9 C16 1.555(3) .
C10 C11 1.528(3) .
C10 H10A 0.9900 .
C10 H10B 0.9900 .
C11 H11A 0.9800 .
C11 H11B 0.9800 .
C11 H11C 0.9800 .
C12 C13 1.535(2) .
C12 H12A 0.9900 .
C12 H12B 0.9900 .
C13 H13A 0.9800 .
C13 H13B 0.9800 .
C13 H13C 0.9800 .
C14 C15 1.531(2) .
C14 H14A 0.9900 .
C14 H14B 0.9900 .
C15 H15A 0.9800 .
C15 H15B 0.9800 .
C15 H15C 0.9800 .
C16 C17 1.528(3) .
C16 H16A 0.9900 .
C16 H16B 0.9900 .
C17 H17A 0.9800 .
C17 H17B 0.9800 .
C17 H17C 0.9800 .
C18 C23 1.545(3) .
C18 C21 1.550(2) .
C18 C19 1.560(2) .
C19 C20 1.556(2) .
C19 H19A 0.9900 .
C19 H19B 0.9900 .
C20 C25 1.542(3) .
C20 C27 1.548(3) .
C21 C22 1.529(3) .
C21 H21A 0.9900 .
C21 H21B 0.9900 .
C22 H22A 0.9800 .
C22 H22B 0.9800 .
C22 H22C 0.9800 .
C23 C24 1.531(3) .
C23 H23A 0.9900 .
C23 H23B 0.9900 .
C24 H24A 0.9800 .
C24 H24B 0.9800 .
C24 H24C 0.9800 .
C25 C26 1.530(3) .
C25 H25A 0.9900 .
C25 H25B 0.9900 .
C26 H26A 0.9800 .
C26 H26B 0.9800 .
C26 H26C 0.9800 .
C27 C28 1.523(3) .
C27 H27A 0.9900 .
C27 H27B 0.9900 .
C28 H28A 0.9800 .
C28 H28B 0.9800 .
C28 H28C 0.9800 .
C29 C30 1.236(3) .
C29 Cu1 2.0127(18) 2_666
C30 Cu1 2.1438(19) 2_666
C31 H31A 0.9800 .
C31 H31B 0.9800 .
C31 H31C 0.9800 .
C32 H32A 0.9800 .
C32 H32B 0.9800 .
C32 H32C 0.9800 .
C33 H33A 0.9800 .
C33 H33B 0.9800 .
C33 H33C 0.9800 .

loop_
_geom_torsion_atom_site_label_1
_geom_torsion_atom_site_label_2
_geom_torsion_atom_site_label_3
_geom_torsion_atom_site_label_4
_geom_torsion
_geom_torsion_site_symmetry_1
_geom_torsion_site_symmetry_4
C1 Cu1 Cu2 C29 179.11(10) . .
C29 Cu1 Cu2 C29 0.53(15) 2_666 .
C30 Cu1 Cu2 C29 0.12(18) 2_666 .
Cu2 Cu1 Cu2 C29 0.29(8) 2_666 .
C29 Cu1 Cu2 C1 -178.59(9) 2_666 .
C30 Cu1 Cu2 C1 -179.00(17) 2_666 .
Cu2 Cu1 Cu2 C1 -178.82(6) 2_666 .
C1 Cu1 Cu2 Cu1 178.82(6) . 2_666
C29 Cu1 Cu2 Cu1 0.23(6) 2_666 2_666
C30 Cu1 Cu2 Cu1 -0.18(16) 2_666 2_666
Cu2 Cu1 Cu2 Cu1 0.0 2_666 2_666
C29 Cu2 C1 C2 -71.1(5) . .
Cu1 Cu2 C1 C2 105.21(15) . .
Cu1 Cu2 C1 C2 103.12(14) 2_666 .
C29 Cu2 C1 C6 75.4(5) . .
Cu1 Cu2 C1 C6 -108.35(14) . .
Cu1 Cu2 C1 C6 -110.45(13) 2_666 .
C29 Cu2 C1 Cu1 -176.3(4) . .
Cu1 Cu2 C1 Cu1 -2.09(11) 2_666 .
C29 Cu1 C1 C2 -88.0(17) 2_666 .
C30 Cu1 C1 C2 63.49(19) 2_666 .
Cu2 Cu1 C1 C2 -115.89(13) . .
Cu2 Cu1 C1 C2 -114.13(11) 2_666 .
C29 Cu1 C1 C6 142.3(17) 2_666 .
C30 Cu1 C1 C6 -66.12(19) 2_666 .
Cu2 Cu1 C1 C6 114.50(14) . .
Cu2 Cu1 C1 C6 116.26(11) 2_666 .
C29 Cu1 C1 Cu2 27.8(18) 2_666 .
C30 Cu1 C1 Cu2 179.38(10) 2_666 .
Cu2 Cu1 C1 Cu2 1.75(10) 2_666 .
C6 C1 C2 C3 3.1(2) . .
Cu2 C1 C2 C3 150.29(14) . .
Cu1 C1 C2 C3 -124.86(15) . .
C6 C1 C2 C7 -170.98(16) . .
Cu2 C1 C2 C7 -23.8(2) . .
Cu1 C1 C2 C7 61.0(2) . .
C1 C2 C3 C4 -3.0(3) . .
C7 C2 C3 C4 171.98(16) . .
C1 C2 C3 C9 176.37(16) . .
C7 C2 C3 C9 -8.6(2) . .
C2 C3 C4 C5 0.5(3) . .
C9 C3 C4 C5 -178.77(16) . .
C3 C4 C5 C6 1.6(3) . .
C3 C4 C5 C20 -177.04(16) . .
C4 C5 C6 C1 -1.4(3) . .
C20 C5 C6 C1 177.40(15) . .
C4 C5 C6 C18 -177.12(16) . .
C20 C5 C6 C18 1.7(2) . .
C2 C1 C6 C5 -0.9(2) . .
Cu2 C1 C6 C5 -148.46(14) . .
Cu1 C1 C6 C5 125.70(15) . .
C2 C1 C6 C18 174.01(16) . .
Cu2 C1 C6 C18 26.5(2) . .
Cu1 C1 C6 C18 -59.4(2) . .
C3 C2 C7 C12 119.09(17) . .
C1 C2 C7 C12 -66.2(2) . .
C3 C2 C7 C10 -119.10(16) . .
C1 C2 C7 C10 55.6(2) . .
C3 C2 C7 C8 -1.33(19) . .
C1 C2 C7 C8 173.37(17) . .
C2 C7 C8 C9 10.50(19) . .
C12 C7 C8 C9 -110.64(17) . .
C10 C7 C8 C9 128.29(16) . .
C4 C3 C9 C14 -46.2(2) . .
C2 C3 C9 C14 134.42(16) . .
C4 C3 C9 C8 -166.08(17) . .
C2 C3 C9 C8 14.58(19) . .
C4 C3 C9 C16 78.4(2) . .
C2 C3 C9 C16 -100.98(17) . .
C7 C8 C9 C3 -14.96(19) . .
C7 C8 C9 C14 -135.45(16) . .
C7 C8 C9 C16 101.11(17) . .
C2 C7 C10 C11 47.0(2) . .
C12 C7 C10 C11 171.09(15) . .
C8 C7 C10 C11 -66.1(2) . .
C2 C7 C12 C13 -177.07(16) . .
C10 C7 C12 C13 60.2(2) . .
C8 C7 C12 C13 -61.8(2) . .
C3 C9 C14 C15 -178.00(16) . .
C8 C9 C14 C15 -63.8(2) . .
C16 C9 C14 C15 58.3(2) . .
C3 C9 C16 C17 -64.9(2) . .
C14 C9 C16 C17 60.4(2) . .
C8 C9 C16 C17 -175.99(16) . .
C5 C6 C18 C23 -121.27(17) . .
C1 C6 C18 C23 63.3(2) . .
C5 C6 C18 C21 117.44(17) . .
C1 C6 C18 C21 -58.0(2) . .
C5 C6 C18 C19 -1.89(19) . .
C1 C6 C18 C19 -177.30(16) . .
C6 C18 C19 C20 1.44(19) . .
C23 C18 C19 C20 121.33(16) . .
C21 C18 C19 C20 -117.91(16) . .
C4 C5 C20 C25 58.9(2) . .
C6 C5 C20 C25 -119.91(17) . .
C4 C5 C20 C27 -61.4(2) . .
C6 C5 C20 C27 119.79(17) . .
C4 C5 C20 C19 178.06(17) . .
C6 C5 C20 C19 -0.70(19) . .
C18 C19 C20 C5 -0.54(19) . .
C18 C19 C20 C25 116.44(16) . .
C18 C19 C20 C27 -120.10(16) . .
C6 C18 C21 C22 -48.3(2) . .
C23 C18 C21 C22 -171.50(15) . .
C19 C18 C21 C22 66.3(2) . .
C6 C18 C23 C24 176.17(16) . .
C21 C18 C23 C24 -61.0(2) . .
C19 C18 C23 C24 61.4(2) . .
C5 C20 C25 C26 177.02(17) . .
C27 C20 C25 C26 -61.3(2) . .
C19 C20 C25 C26 64.1(2) . .
C5 C20 C27 C28 -51.9(2) . .
C25 C20 C27 C28 -172.31(16) . .
C19 C20 C27 C28 62.4(2) . .
C1 Cu2 C29 C30 168.4(17) . .
Cu1 Cu2 C29 C30 -7(2) . .
Cu1 Cu2 C29 C30 -6.9(19) 2_666 .
C1 Cu2 C29 Cu1 175.2(4) . 2_666
Cu1 Cu2 C29 Cu1 -0.43(12) . 2_666
Cu2 C29 C30 Si1 -163.9(13) . .
Cu1 C29 C30 Si1 -170.9(9) 2_666 .
Cu2 C29 C30 Cu1 7(2) . 2_666
C31 Si1 C30 C29 81.8(10) . .
C32 Si1 C30 C29 -158.2(9) . .
C33 Si1 C30 C29 -38.5(10) . .
C31 Si1 C30 Cu1 -88.20(13) . 2_666
C32 Si1 C30 Cu1 31.78(15) . 2_666
C33 Si1 C30 Cu1 151.52(12) . 2_666
